data_4312723
loop_
_publ_author_name
'Patrice M. T. Piggot'
'Lincoln A. Hall'
'Andrew J. P. White'
'David J. Williams'

_publ_section_title
;
 Attempted Syntheses of Lanthanide(III) Complexes of the Anisole- and
 Anilinosquarate Ligands
;
_journal_name_full 'Inorganic Chemistry'
_journal_page_first 8344
_journal_page_last 8352
_journal_paper_doi 10.1021/ic034922p
_journal_volume 42
_journal_year 2003
_chemical_formula_sum 'C14 H26 Gd N O17'
_chemical_formula_weight 637.61
_chemical_name_systematic
; 
 ? 
;
_space_group_IT_number 15
_symmetry_cell_setting monoclinic
_symmetry_space_group_name_Hall '-I 2ya'
_symmetry_space_group_name_H-M 'I 1 2/a 1'
_atom_sites_solution_hydrogens geom
_atom_sites_solution_primary direct
_atom_sites_solution_secondary difmap
_audit_creation_method SHELXL
_cell_angle_alpha 90.00
_cell_angle_beta 96.5620(10)
_cell_angle_gamma 90.00
_cell_formula_units_Z 8
_cell_length_a 16.5761(2)
_cell_length_b 7.60560(10)
_cell_length_c 35.4890(5)
_cell_measurement_temperature 150(2)
_cell_volume 4444.83(10)
_computing_structure_refinement 'SHELXL-93 (Sheldrick, 1993)'
_computing_structure_solution 'SHELXS-86 (Sheldrick, 1990)'
_diffrn_ambient_temperature 150(2)
_diffrn_radiation_monochromator graphite
_diffrn_radiation_source 'fine-focus sealed tube'
_diffrn_radiation_type MoK\a
_diffrn_radiation_wavelength 0.71073
_diffrn_reflns_av_R_equivalents 0.0657
_diffrn_reflns_av_sigmaI/netI 0.0466
_diffrn_reflns_limit_h_max 21
_diffrn_reflns_limit_h_min -21
_diffrn_reflns_limit_k_max 9
_diffrn_reflns_limit_k_min -9
_diffrn_reflns_limit_l_max 46
_diffrn_reflns_limit_l_min -45
_diffrn_reflns_number 26876
_diffrn_reflns_theta_max 27.48
_diffrn_reflns_theta_min 2.61
_exptl_absorpt_coefficient_mu 3.069
_exptl_crystal_density_diffrn 1.906
_exptl_crystal_F_000 2536
_refine_diff_density_max 1.889
_refine_diff_density_min -1.547
_refine_diff_density_rms 0.149
_refine_ls_extinction_coef 0.00036(7)
_refine_ls_extinction_expression Fc^*^=kFc[1+0.001xFc^2^\l^3^/sin(2\q)]^-1/4^
_refine_ls_extinction_method SHELXL
_refine_ls_goodness_of_fit_all 1.087
_refine_ls_goodness_of_fit_obs 1.115
_refine_ls_matrix_type full
_refine_ls_number_parameters 287
_refine_ls_number_reflns 4914
_refine_ls_number_restraints 0
_refine_ls_restrained_S_all 1.108
_refine_ls_restrained_S_obs 1.115
_refine_ls_R_factor_all 0.0422
_refine_ls_R_factor_obs 0.0330
_refine_ls_shift/esd_max -0.003
_refine_ls_shift/esd_mean 0.000
_refine_ls_structure_factor_coef Fsqd
_refine_ls_weighting_details 'w=1/[\s^2^(Fo^2^)+(0.0392P)^2^+16.4710P] where P=(Fo^2^+2Fc^2^)/3'
_refine_ls_weighting_scheme calc
_refine_ls_wR_factor_all 0.0885
_refine_ls_wR_factor_obs 0.0818
_reflns_number_observed 4334
_reflns_number_total 5092
_reflns_observed_criterion >2sigma(I)
_cod_data_source_file ic034922psi20030801_060640_6.cif
_cod_data_source_block Compound6
_cod_depositor_comments
;
The following automatic conversions were performed:

'_refine_ls_weighting_scheme' value 'calc
w=1/[\s^2^(Fo^2^)+(0.0392P)^2^+16.4710P] where P=(Fo^2^+2Fc^2^)/3'
was changed to 'calc'. New tag '_refine_ls_weighting_details' was
created. The value of the new tag was set to
'w=1/[\s^2^(Fo^2^)+(0.0392P)^2^+16.4710P] where P=(Fo^2^+2Fc^2^)/3'.

Automatic conversion script
Id: cif_fix_values 3143 2015-03-26 13:38:13Z robertas 
;
_cod_database_code 4312723

loop_
_symmetry_equiv_pos_as_xyz
'x, y, z'
'-x+1/2, y, -z'
'x+1/2, y+1/2, z+1/2'
'-x+1, y+1/2, -z+1/2'
'-x, -y, -z'
'x-1/2, -y, z'
'-x+1/2, -y+1/2, -z+1/2'
'x, -y+1/2, z+1/2'

loop_
_atom_site_aniso_label
_atom_site_aniso_U_11
_atom_site_aniso_U_22
_atom_site_aniso_U_33
_atom_site_aniso_U_23
_atom_site_aniso_U_13
_atom_site_aniso_U_12
Gd 0.00950(12) 0.00817(12) 0.01459(12) 0.00039(7) -0.00068(7) -0.00031(6)
O1 0.0149(13) 0.0095(13) 0.028(2) 0.0000(11) -0.0009(11) -0.0034(10)
C1 0.011(2) 0.013(2) 0.014(2) 0.0005(14) -0.0016(14) 0.0003(13)
O2 0.0133(12) 0.0073(12) 0.0224(14) 0.0019(10) 0.0017(11) 0.0013(10)
C2 0.013(2) 0.009(2) 0.011(2) -0.0020(13) 0.0008(13) -0.0028(13)
O3 0.0126(12) 0.0131(14) 0.0249(15) -0.0001(11) 0.0003(11) -0.0035(10)
C3 0.014(2) 0.012(2) 0.012(2) 0.0005(13) 0.0008(14) -0.0009(14)
O4 0.0118(13) 0.0142(13) 0.0207(14) 0.0026(10) -0.0014(11) 0.0033(10)
C4 0.009(2) 0.015(2) 0.012(2) 0.0001(13) 0.0006(13) 0.0004(13)
O5 0.0156(13) 0.0168(14) 0.0232(14) -0.0001(11) -0.0025(11) 0.0026(11)
O6 0.0142(13) 0.029(2) 0.0218(15) 0.0067(12) 0.0040(11) 0.0022(12)
O7 0.0179(14) 0.0148(14) 0.0174(14) -0.0009(10) -0.0030(11) -0.0003(10)
O8 0.0140(13) 0.0192(15) 0.025(2) 0.0025(11) 0.0033(11) 0.0030(11)
O9 0.0206(14) 0.032(2) 0.0182(14) 0.0049(12) 0.0013(11) 0.0036(13)
O10 0.029(2) 0.0163(15) 0.025(2) -0.0033(11) -0.0099(13) -0.0037(12)
O11 0.0186(15) 0.036(2) 0.021(2) 0.0021(12) 0.0000(12) -0.0074(12)
C11 0.017(2) 0.021(2) 0.023(2) 0.002(2) 0.000(2) -0.001(2)
O12 0.0195(14) 0.030(2) 0.0152(13) 0.0014(12) -0.0001(11) -0.0041(12)
C12 0.019(2) 0.019(2) 0.019(2) 0.001(2) 0.001(2) 0.000(2)
O13 0.0162(14) 0.035(2) 0.0226(15) 0.0007(13) -0.0014(11) -0.0073(13)
C13 0.015(2) 0.026(2) 0.016(2) 0.000(2) -0.0004(15) 0.000(2)
C14 0.022(2) 0.020(2) 0.016(2) 0.001(2) 0.000(2) -0.001(2)
N15 0.024(2) 0.031(2) 0.017(2) 0.0007(15) -0.0009(14) -0.001(2)
C16 0.043(3) 0.044(3) 0.023(2) -0.002(2) 0.003(2) -0.010(2)
C17 0.057(3) 0.041(3) 0.021(2) -0.003(2) -0.001(2) -0.001(3)
C18 0.043(3) 0.034(3) 0.030(3) -0.008(2) -0.013(2) 0.011(2)
C19 0.028(3) 0.071(4) 0.034(3) -0.011(3) -0.006(2) -0.003(3)
C20 0.029(2) 0.066(4) 0.023(2) -0.002(2) -0.002(2) -0.010(2)
C21 0.029(2) 0.022(2) 0.015(2) -0.002(2) -0.002(2) 0.004(2)
O30 0.0162(13) 0.0143(14) 0.026(2) -0.0007(11) 0.0036(12) 0.0002(10)
O40 0.045(2) 0.028(2) 0.033(2) 0.0034(14) 0.000(2) -0.0039(15)
O50 0.033(2) 0.052(2) 0.037(2) -0.011(2) 0.002(2) 0.005(2)
O60 0.040(2) 0.044(2) 0.045(2) -0.002(2) 0.002(2) 0.002(2)

loop_
_atom_site_label
_atom_site_type_symbol
_atom_site_fract_x
_atom_site_fract_y
_atom_site_fract_z
_atom_site_U_iso_or_equiv
_atom_site_thermal_displace_type
_atom_site_occupancy
_atom_site_calc_flag
_atom_site_refinement_flags
_atom_site_disorder_group
Gd Gd 0.079343(10) 0.34106(2) 0.931805(5) 0.01091(9) Uani 1 d . .
O1 O 0.1201(2) 0.6279(3) 0.94423(8) 0.0176(6) Uani 1 d . .
C1 C 0.1742(2) 0.7438(5) 0.94879(10) 0.0128(7) Uani 1 d . .
O2 O 0.1115(2) 1.0434(3) 0.94356(8) 0.0143(5) Uani 1 d . .
C2 C 0.1703(2) 0.9345(5) 0.94764(10) 0.0112(7) Uani 1 d . .
O3 O 0.3090(2) 1.0682(3) 0.95545(8) 0.0170(6) Uani 1 d . .
C3 C 0.2581(2) 0.9449(5) 0.95373(10) 0.0127(7) Uani 1 d . .
O4 O 0.3200(2) 0.6464(3) 0.96495(8) 0.0158(6) Uani 1 d . .
C4 C 0.2635(2) 0.7522(5) 0.95698(10) 0.0123(7) Uani 1 d . .
O5 O -0.0387(2) 0.5238(4) 0.91590(8) 0.0189(6) Uani 1 d . .
O6 O -0.0169(2) 0.2635(4) 0.97446(8) 0.0217(6) Uani 1 d . .
O7 O 0.1544(2) 0.3416(3) 0.99395(8) 0.0171(6) Uani 1 d . .
O8 O 0.2141(2) 0.3163(4) 0.91523(8) 0.0194(6) Uani 1 d . .
O9 O 0.0826(2) 0.4621(4) 0.86757(8) 0.0237(6) Uani 1 d . .
O10 O -0.0067(2) 0.1586(4) 0.88841(9) 0.0245(7) Uani 1 d . .
O11 O 0.0617(2) -0.1486(4) 0.67733(9) 0.0252(7) Uani 1 d . .
C11 C 0.1333(2) -0.0928(6) 0.68118(12) 0.0204(8) Uani 1 d . .
O12 O 0.1922(2) -0.0381(4) 0.61992(8) 0.0217(6) Uani 1 d . .
C12 C 0.1926(2) -0.0445(5) 0.65508(11) 0.0191(8) Uani 1 d . .
O13 O 0.3243(2) 0.0467(4) 0.69076(8) 0.0250(7) Uani 1 d . .
C13 C 0.2523(2) -0.0053(6) 0.68787(11) 0.0189(8) Uani 1 d . .
C14 C 0.1924(2) -0.0515(5) 0.71300(11) 0.0195(8) Uani 1 d . .
N15 N 0.1833(2) -0.0602(5) 0.74991(10) 0.0242(8) Uani 1 d . .
C16 C 0.2142(2) -0.0342(5) 0.81724(8) 0.0367(11) Uani 1 d G .
H16A H 0.1627(2) -0.0849(5) 0.81973(8) 0.044 Uiso 1 calc R .
C17 C 0.2652(2) 0.0144(5) 0.84940(6) 0.0399(12) Uani 1 d G .
H17A H 0.2485(3) -0.0032(7) 0.87386(7) 0.048 Uiso 1 calc R .
C18 C 0.3405(2) 0.0886(5) 0.84575(7) 0.0369(12) Uani 1 d G .
H18A H 0.3754(2) 0.1218(7) 0.86773(9) 0.044 Uiso 1 calc R .
C19 C 0.3649(2) 0.1143(5) 0.80996(9) 0.0454(14) Uani 1 d G .
H19A H 0.4164(2) 0.1650(7) 0.80747(12) 0.055 Uiso 1 calc R .
C20 C 0.3139(2) 0.0657(5) 0.77781(6) 0.0393(13) Uani 1 d G .
H20A H 0.3306(2) 0.0833(7) 0.75335(7) 0.047 Uiso 1 calc R .
C21 C 0.2386(2) -0.0085(4) 0.78145(6) 0.0226(9) Uani 1 d G .
O30 O 0.4686(2) 0.1546(3) 0.95201(8) 0.0187(6) Uani 1 d . .
O40 O 0.5498(2) 0.1533(4) 0.86451(10) 0.0354(8) Uani 1 d . .
O50 O 0.4524(2) 0.3067(5) 0.72114(11) 0.0409(9) Uani 1 d . .
O60 O 0.4439(2) 0.7778(5) 0.71317(11) 0.0434(9) Uani 1 d . .

loop_
_atom_type_symbol
_atom_type_description
_atom_type_scat_dispersion_real
_atom_type_scat_dispersion_imag
_atom_type_scat_source
C C 0.0033 0.0016 'International Tables Vol C Tables 4.2.6.8 and 6.1.1.4'
H H 0.0000 0.0000 'International Tables Vol C Tables 4.2.6.8 and 6.1.1.4'
N N 0.0061 0.0033 'International Tables Vol C Tables 4.2.6.8 and 6.1.1.4'
O O 0.0106 0.0060 'International Tables Vol C Tables 4.2.6.8 and 6.1.1.4'
Gd Gd -0.1653 3.9035 'International Tables Vol C Tables 4.2.6.8 and 6.1.1.4'

loop_
_geom_angle_atom_site_label_1
_geom_angle_atom_site_label_2
_geom_angle_atom_site_label_3
_geom_angle
_geom_angle_site_symmetry_1
_geom_angle_site_symmetry_3
_geom_angle_publ_flag
O1 Gd O2 145.02(10) . 1_545 ?
O1 Gd O8 81.94(10) . . ?
O2 Gd O8 76.58(9) 1_545 . ?
O1 Gd O6 108.24(10) . . ?
O2 Gd O6 78.74(10) 1_545 . ?
O8 Gd O6 148.00(10) . . ?
O1 Gd O7 73.39(9) . . ?
O2 Gd O7 75.89(9) 1_545 . ?
O8 Gd O7 79.93(10) . . ?
O6 Gd O7 74.52(10) . . ?
O1 Gd O10 143.39(10) . . ?
O2 Gd O10 70.43(9) 1_545 . ?
O8 Gd O10 107.41(11) . . ?
O6 Gd O10 82.77(11) . . ?
O7 Gd O10 142.35(10) . . ?
O1 Gd O5 73.29(9) . . ?
O2 Gd O5 139.18(9) 1_545 . ?
O8 Gd O5 138.24(10) . . ?
O6 Gd O5 73.06(9) . . ?
O7 Gd O5 122.28(9) . . ?
O10 Gd O5 77.17(10) . . ?
O1 Gd O9 77.71(10) . . ?
O2 Gd O9 119.66(10) 1_545 . ?
O8 Gd O9 71.37(10) . . ?
O6 Gd O9 139.75(9) . . ?
O7 Gd O9 141.59(10) . . ?
O10 Gd O9 72.46(10) . . ?
O5 Gd O9 70.84(9) . . ?
C1 O1 Gd 151.3(3) . . ?
O1 C1 C2 132.1(3) . . ?
O1 C1 C4 137.8(3) . . ?
C2 C1 C4 90.2(3) . . ?
C2 O2 Gd 143.2(2) . 1_565 ?
O2 C2 C3 136.3(3) . . ?
O2 C2 C1 133.0(3) . . ?
C3 C2 C1 90.6(3) . . ?
O3 C3 C2 134.8(3) . . ?
O3 C3 C4 134.7(3) . . ?
C2 C3 C4 90.4(3) . . ?
O4 C4 C3 134.4(3) . . ?
O4 C4 C1 136.9(3) . . ?
C3 C4 C1 88.7(3) . . ?
O11 C11 C14 135.1(4) . . ?
O11 C11 C12 135.1(4) . . ?
C14 C11 C12 89.8(3) . . ?
O12 C12 C13 135.2(4) . . ?
O12 C12 C11 135.4(4) . . ?
C13 C12 C11 89.4(3) . . ?
O13 C13 C14 137.7(4) . . ?
O13 C13 C12 132.8(4) . . ?
C14 C13 C12 89.5(3) . . ?
N15 C14 C11 127.9(4) . . ?
N15 C14 C13 140.8(4) . . ?
C11 C14 C13 91.3(3) . . ?
C14 N15 C21 128.6(3) . . ?
C17 C16 C21 120.0 . . ?
C16 C17 C18 120.0 . . ?
C19 C18 C17 120.0 . . ?
C18 C19 C20 120.0 . . ?
C19 C20 C21 120.0 . . ?
C20 C21 C16 120.0 . . ?
C20 C21 N15 123.1(2) . . ?
C16 C21 N15 116.9(2) . . ?

loop_
_geom_bond_atom_site_label_1
_geom_bond_atom_site_label_2
_geom_bond_distance
_geom_bond_site_symmetry_2
_geom_bond_publ_flag
Gd O1 2.311(3) . ?
Gd O2 2.352(3) 1_545 ?
Gd O8 2.381(3) . ?
Gd O6 2.395(3) . ?
Gd O7 2.405(3) . ?
Gd O10 2.414(3) . ?
Gd O5 2.414(3) . ?
Gd O9 2.465(3) . ?
O1 C1 1.255(5) . ?
C1 C2 1.451(5) . ?
C1 C4 1.477(5) . ?
O2 C2 1.275(4) . ?
O2 Gd 2.352(2) 1_565 ?
C2 C3 1.449(5) . ?
O3 C3 1.259(4) . ?
C3 C4 1.473(5) . ?
O4 C4 1.242(4) . ?
O11 C11 1.254(5) . ?
C11 C14 1.442(6) . ?
C11 C12 1.472(6) . ?
O12 C12 1.248(5) . ?
C12 C13 1.469(5) . ?
O13 C13 1.250(5) . ?
C13 C14 1.452(6) . ?
C14 N15 1.337(5) . ?
N15 C21 1.419(4) . ?
C16 C17 1.39 . ?
C16 C21 1.39 . ?
C17 C18 1.39 . ?
C18 C19 1.39 . ?
C19 C20 1.39 . ?
C20 C21 1.39 . ?
